data_7102386
loop_
_publ_author_name
'Basavaiah, Deevi'
'Satyanarayana, Tummanapalli'

_publ_section_title
;
 A novel, tandem construction of C-N and C-C bonds: facile and one-pot
 transformation of the Baylis-Hillman adducts into 2-benzazepines.
;
_journal_issue 1
_journal_name_full 'Chemical communications (Cambridge, England)'
_journal_page_first 32
_journal_page_last 33
_journal_paper_doi 10.1039/b310550d
_journal_year 2004
_chemical_formula_sum 'C17 H21 N O5'
_chemical_formula_weight 319.35
_chemical_melting_point 413.15
_chemical_name_common
;
3-Aza-2-ethyl-5-methoxycarbonyl-9,10,11-
trimethoxybicyclo(5.4.0)undeca-1(7),2,5,8,10-pentaene
;
_chemical_name_systematic
;
3-Aza-2-ethyl-5-methoxycarbonyl-9,10,11-
trimethoxybicyclo[5.4.0]undeca-1(7),2,5,8,10-
pentaene
;
_space_group_IT_number 14
_symmetry_cell_setting monoclinic
_symmetry_Int_Tables_number 14
_symmetry_space_group_name_Hall '-P 2yab'
_symmetry_space_group_name_H-M 'P 1 21/a 1'
_atom_sites_solution_hydrogens geom
_atom_sites_solution_primary direct
_atom_sites_solution_secondary difmap
_audit_creation_method SHELXL-97
_cell_angle_alpha 90.00
_cell_angle_beta 93.18(5)
_cell_angle_gamma 90.00
_cell_formula_units_Z 4
_cell_length_a 10.669(6)
_cell_length_b 13.041(8)
_cell_length_c 12.062(9)
_cell_measurement_temperature 293(2)
_cell_volume 1675.6(18)
_computing_structure_refinement 'SHELXL-97 (Sheldrick, 1997)'
_diffrn_ambient_temperature 293(2)
_diffrn_measured_fraction_theta_full 0.872
_diffrn_measured_fraction_theta_max 0.872
_diffrn_radiation_monochromator graphite
_diffrn_radiation_source 'fine-focus sealed tube'
_diffrn_radiation_type MoK\a
_diffrn_radiation_wavelength 0.71073
_diffrn_reflns_av_R_equivalents 0.0000
_diffrn_reflns_av_sigmaI/netI 0.0410
_diffrn_reflns_limit_h_max 13
_diffrn_reflns_limit_h_min 0
_diffrn_reflns_limit_k_max 16
_diffrn_reflns_limit_k_min 0
_diffrn_reflns_limit_l_max 15
_diffrn_reflns_limit_l_min -15
_diffrn_reflns_number 3791
_diffrn_reflns_theta_full 28.74
_diffrn_reflns_theta_max 28.74
_diffrn_reflns_theta_min 1.69
_exptl_absorpt_coefficient_mu 0.093
_exptl_crystal_colour 'light Yellow'
_exptl_crystal_density_diffrn 1.266
_exptl_crystal_density_method 'not measured'
_exptl_crystal_description rectangular
_exptl_crystal_F_000 680
_exptl_crystal_size_max 0.50
_exptl_crystal_size_mid 0.48
_exptl_crystal_size_min 0.24
_refine_diff_density_max 0.310
_refine_diff_density_min -0.225
_refine_diff_density_rms 0.048
_refine_ls_extinction_coef 0.010(4)
_refine_ls_extinction_expression Fc^*^=kFc[1+0.001xFc^2^\l^3^/sin(2\q)]^-1/4^
_refine_ls_extinction_method SHELXL
_refine_ls_goodness_of_fit_ref 0.854
_refine_ls_hydrogen_treatment mixed
_refine_ls_matrix_type full
_refine_ls_number_parameters 209
_refine_ls_number_reflns 3791
_refine_ls_number_restraints 0
_refine_ls_restrained_S_all 0.854
_refine_ls_R_factor_all 0.1198
_refine_ls_R_factor_gt 0.0569
_refine_ls_shift/su_max 0.000
_refine_ls_shift/su_mean 0.000
_refine_ls_structure_factor_coef Fsqd
_refine_ls_weighting_details 'calc w=1/[\s^2^(Fo^2^)+(0.1966P)^2^+0.0000P] where P=(Fo^2^+2Fc^2^)/3'
_refine_ls_weighting_scheme calc
_refine_ls_wR_factor_gt 0.1845
_refine_ls_wR_factor_ref 0.2709
_reflns_number_gt 1667
_reflns_number_total 3791
_reflns_threshold_expression >2sigma(I)
_cod_data_source_file b310550d.txt
_cod_data_source_block 13
_cod_depositor_comments
;
The following automatic conversions were performed:

'_chemical_melting_point' value '140 centigrades' was changed to
'413.15' - it was converted from degrees Celsius(C) to Kelvins(K).

Automatic conversion script
Id: cif_fix_values 1646 2011-03-28 12:23:43Z adriana 
;
_cod_original_sg_symbol_H-M P21/a
_cod_database_code 7102386

loop_
_symmetry_equiv_pos_as_xyz
'x, y, z'
'-x+1/2, y+1/2, -z'
'-x, -y, -z'
'x-1/2, -y-1/2, z'

loop_
_atom_site_label
_atom_site_type_symbol
_atom_site_fract_x
_atom_site_fract_y
_atom_site_fract_z
_atom_site_U_iso_or_equiv
_atom_site_adp_type
_atom_site_occupancy
_atom_site_symmetry_multiplicity
_atom_site_calc_flag
_atom_site_refinement_flags
C1 C 0.7227(2) 1.00379(19) 0.8334(2) 0.0460(6) Uani 1 1 d .
C2 C 0.7110(3) 1.0081(2) 0.7158(2) 0.0473(7) Uani 1 1 d .
C3 C 0.7582(3) 1.0897(2) 0.6619(2) 0.0509(7) Uani 1 1 d .
C4 C 0.8160(3) 1.1725(2) 0.7253(2) 0.0519(7) Uani 1 1 d .
C5 C 0.8304(3) 1.1695(2) 0.8397(2) 0.0499(7) Uani 1 1 d .
H5 H 0.8679 1.2240 0.8788 0.060 Uiso 1 1 calc R
C6 C 0.7886(3) 1.0848(2) 0.8954(2) 0.0461(6) Uani 1 1 d .
C7 C 0.8197(3) 1.0840(2) 1.0180(2) 0.0521(7) Uani 1 1 d .
H7 H 0.8242 1.1470 1.0542 0.063 Uiso 1 1 calc R
C8 C 0.8419(3) 0.9993(2) 1.0802(2) 0.0510(7) Uani 1 1 d .
C9 C 0.8315(3) 0.8959(2) 1.0250(3) 0.0531(7) Uani 1 1 d .
H9A H 0.8561 0.8429 1.0783 0.064 Uiso 1 1 calc R
H9B H 0.8880 0.8928 0.9648 0.064 Uiso 1 1 calc R
C10 C 0.6517(3) 0.9262(2) 0.8911(2) 0.0486(7) Uani 1 1 d .
C11 C 0.5108(3) 0.9161(3) 0.8479(3) 0.0636(8) Uani 1 1 d .
H11A H 0.4638 0.9727 0.8773 0.076 Uiso 1 1 calc R
H11B H 0.5061 0.9223 0.7676 0.076 Uiso 1 1 calc R
C12 C 0.4508(3) 0.8194(3) 0.8781(4) 0.0864(12) Uani 1 1 d .
H12A H 0.3650 0.8192 0.8495 0.130 Uiso 1 1 calc R
H12B H 0.4536 0.8130 0.9575 0.130 Uiso 1 1 calc R
H12C H 0.4946 0.7630 0.8470 0.130 Uiso 1 1 calc R
C13 C 0.7204(5) 0.8399(3) 0.6443(4) 0.0957(13) Uani 1 1 d .
H13A H 0.6746 0.7911 0.5983 0.144 Uiso 1 1 calc R
H13B H 0.7349 0.8121 0.7176 0.144 Uiso 1 1 calc R
H13C H 0.7993 0.8544 0.6132 0.144 Uiso 1 1 calc R
C14 C 0.6426(4) 1.1171(3) 0.4802(3) 0.0844(11) Uani 1 1 d .
H14A H 0.6581 1.1115 0.4029 0.127 Uiso 1 1 calc R
H14B H 0.6201 1.1864 0.4969 0.127 Uiso 1 1 calc R
H14C H 0.5751 1.0720 0.4972 0.127 Uiso 1 1 calc R
C15 C 0.9235(4) 1.3328(3) 0.7231(3) 0.0764(10) Uani 1 1 d .
H15A H 0.9480 1.3837 0.6710 0.115 Uiso 1 1 calc R
H15B H 0.9969 1.3056 0.7622 0.115 Uiso 1 1 calc R
H15C H 0.8698 1.3635 0.7750 0.115 Uiso 1 1 calc R
C16 C 0.8740(3) 1.0125(3) 1.2041(3) 0.0625(8) Uani 1 1 d .
C17 C 0.9111(4) 0.9275(3) 1.3798(3) 0.0889(13) Uani 1 1 d .
H17A H 0.9165 0.8592 1.4094 0.133 Uiso 1 1 calc R
H17B H 0.8454 0.9642 1.4140 0.133 Uiso 1 1 calc R
H17C H 0.9895 0.9622 1.3948 0.133 Uiso 1 1 calc R
O1 O 0.6502(2) 0.93114(15) 0.64998(18) 0.0640(6) Uani 1 1 d .
O2 O 0.7568(2) 1.08832(19) 0.54748(17) 0.0705(7) Uani 1 1 d .
O3 O 0.8562(2) 1.24996(17) 0.66357(18) 0.0691(7) Uani 1 1 d .
O4 O 0.8893(4) 1.0929(2) 1.2520(2) 0.1152(13) Uani 1 1 d .
O5 O 0.8829(2) 0.92264(18) 1.25820(17) 0.0683(7) Uani 1 1 d .
N1 N 0.6969(2) 0.87700(18) 0.9797(2) 0.0529(6) Uani 1 1 d .

loop_
_atom_site_aniso_label
_atom_site_aniso_U_11
_atom_site_aniso_U_22
_atom_site_aniso_U_33
_atom_site_aniso_U_23
_atom_site_aniso_U_13
_atom_site_aniso_U_12
C1 0.0455(14) 0.0442(14) 0.0483(15) 0.0002(11) 0.0038(11) -0.0023(11)
C2 0.0474(14) 0.0475(15) 0.0471(15) -0.0056(11) 0.0033(11) 0.0014(11)
C3 0.0494(15) 0.0610(17) 0.0428(15) -0.0032(12) 0.0072(11) 0.0000(12)
C4 0.0525(15) 0.0525(16) 0.0521(16) 0.0016(13) 0.0147(12) -0.0080(12)
C5 0.0553(16) 0.0491(15) 0.0459(15) -0.0047(12) 0.0075(12) -0.0071(12)
C6 0.0487(14) 0.0457(14) 0.0446(15) -0.0040(11) 0.0085(11) -0.0001(11)
C7 0.0566(16) 0.0510(15) 0.0496(16) -0.0070(12) 0.0119(12) -0.0057(13)
C8 0.0496(15) 0.0570(16) 0.0465(16) -0.0038(12) 0.0045(12) -0.0006(12)
C9 0.0558(17) 0.0537(16) 0.0494(16) -0.0009(13) -0.0008(13) 0.0057(13)
C10 0.0517(15) 0.0417(13) 0.0523(16) 0.0008(12) 0.0021(12) -0.0048(12)
C11 0.0559(18) 0.0646(19) 0.070(2) 0.0115(15) -0.0045(15) -0.0086(15)
C12 0.058(2) 0.071(2) 0.130(4) 0.020(2) 0.006(2) -0.0119(17)
C13 0.121(3) 0.063(2) 0.102(3) -0.033(2) -0.002(3) 0.008(2)
C14 0.095(3) 0.106(3) 0.0511(19) 0.0139(19) -0.0057(18) -0.002(2)
C15 0.086(3) 0.062(2) 0.083(2) 0.0032(18) 0.0200(19) -0.0268(18)
C16 0.066(2) 0.072(2) 0.0497(17) -0.0030(16) 0.0070(14) -0.0073(16)
C17 0.104(3) 0.115(3) 0.049(2) 0.007(2) 0.0074(19) 0.016(2)
01 0.0740(15) 0.0538(12) 0.0629(14) -0.0147(10) -0.0071(11) -0.0030(10)
O2 0.0729(15) 0.0947(18) 0.0450(12) -0.0052(11) 0.0135(10) -0.0028(12)
O3 0.0803(16) 0.0653(14) 0.0634(14) 0.0078(11) 0.0190(11) -0.0176(11)
O4 0.210(4) 0.0810(19) 0.0541(16) -0.0133(14) 0.0057(19) -0.021(2)
O5 0.0808(16) 0.0784(15) 0.0462(12) 0.0021(11) 0.0068(11) 0.0058(12)
N1 0.0563(14) 0.0466(13) 0.0558(14) 0.0040(11) 0.0023(11) -0.0034(11)

loop_
_atom_type_symbol
_atom_type_description
_atom_type_scat_dispersion_real
_atom_type_scat_dispersion_imag
_atom_type_scat_source
C C 0.0033 0.0016 'International Tables Vol C Tables 4.2.6.8 and 6.1.1.4'
H H 0.0000 0.0000 'International Tables Vol C Tables 4.2.6.8 and 6.1.1.4'
O O 0.0106 0.0060 'International Tables Vol C Tables 4.2.6.8 and 6.1.1.4'
N N 0.0061 0.0033 'International Tables Vol C Tables 4.2.6.8 and 6.1.1.4'

loop_
_geom_angle_atom_site_label_1
_geom_angle_atom_site_label_2
_geom_angle_atom_site_label_3
_geom_angle
C2 C1 C6 119.9(2)
C2 C1 C10 119.0(2)
C6 C1 C10 120.4(2)
C3 C2 01 117.2(3)
C3 C2 C1 119.7(2)
01 C2 C1 123.1(2)
C2 C3 O2 119.0(3)
C2 C3 C4 119.5(3)
O2 C3 C4 121.4(3)
O3 C4 C5 123.7(3)
O3 C4 C3 114.3(3)
C5 C4 C3 122.0(3)
C6 C5 C4 119.2(3)
C5 C6 C1 119.5(2)
C5 C6 C7 115.2(2)
C1 C6 C7 125.3(2)
C8 C7 C6 125.3(3)
C7 C8 C9 118.8(3)
C7 C8 C16 118.4(3)
C9 C8 C16 122.8(3)
C8 C9 N1 110.3(2)
N1 C10 C1 123.2(3)
N1 C10 C11 122.1(3)
C1 C10 C11 114.3(2)
C12 C11 C10 114.3(3)
O4 C16 O5 121.5(3)
O4 C16 C8 125.9(3)
O5 C16 C8 112.6(3)
C2 01 C13 113.4(3)
C3 O2 C14 120.7(3)
C4 O3 C15 116.6(3)
C16 O5 C17 116.7(3)
C10 N1 C9 120.5(2)

loop_
_geom_bond_atom_site_label_1
_geom_bond_atom_site_label_2
_geom_bond_distance
C1 C2 1.418(4)
C1 C6 1.453(4)
C1 C10 1.463(4)
C2 C3 1.358(4)
C2 01 1.415(3)
C3 O2 1.380(3)
C3 C4 1.442(4)
C4 O3 1.339(3)
C4 C5 1.381(4)
C5 C6 1.380(4)
C6 C7 1.498(4)
C7 C8 1.348(4)
C8 C9 1.505(4)
C8 C16 1.524(4)
C9 N1 1.528(4)
C10 N1 1.315(4)
C10 C11 1.569(4)
C11 C12 1.469(4)
C13 01 1.409(4)
C14 O2 1.474(5)
C15 O3 1.463(4)
C16 O4 1.205(4)
C16 O5 1.342(4)
C17 O5 1.482(4)

loop_
_cod_related_entry_id
_cod_related_entry_database
_cod_related_entry_code
1 ChemSpider 4414514
